data_2236057
loop_
_publ_author_name
'Song, Yun-Sung'
'Lee, Soon W.'

_publ_section_title
;
 Poly[[aquabis[\m~2~-6-(pyridine-3-carboxamido)naphthalene-2-carboxylato]copper(II)]
 dihydrate]
;
_journal_coeditor_code AA2070
_journal_issue 11
_journal_name_full 'Acta Crystallographica Section E'
_journal_page_first m1422
_journal_paper_doi 10.1107/S1600536812044157
_journal_volume 68
_journal_year 2012
_chemical_formula_iupac '[Cu (C17 H11 N2 O3)2 (H2 O)], 2H2 O'
_chemical_formula_moiety 'C34 H24 Cu N4 O7, 2(H2 O)'
_chemical_formula_sum 'C34 H28 Cu N4 O9'
_chemical_formula_weight 700.14
_chemical_name_systematic
;
Poly[[aquabis[\m~2~-6-(pyridine-3-carboxamido)naphthalene-2-
carboxylato]copper(II)] dihydrate]
;
_space_group_IT_number 15
_symmetry_cell_setting monoclinic
_symmetry_space_group_name_Hall '-C 2yc'
_symmetry_space_group_name_H-M 'C 1 2/c 1'
_atom_sites_solution_hydrogens geom
_atom_sites_solution_primary direct
_atom_sites_solution_secondary difmap
_audit_creation_method SHELXL-97
_cell_angle_alpha 90.00
_cell_angle_beta 94.728(3)
_cell_angle_gamma 90.00
_cell_formula_units_Z 4
_cell_length_a 29.6255(8)
_cell_length_b 6.8582(2)
_cell_length_c 14.8264(4)
_cell_measurement_reflns_used 3663
_cell_measurement_temperature 296(2)
_cell_measurement_theta_max 26.31
_cell_measurement_theta_min 2.76
_cell_volume 3002.14(14)
_computing_cell_refinement 'SAINT (Bruker, 2008)'
_computing_data_collection 'APEX2 (Bruker, 2008)'
_computing_data_reduction 'SAINT (Bruker, 2008)'
_computing_molecular_graphics 'SHELXTL (Bruker, 2008)'
_computing_publication_material 'SHELXTL (Bruker, 2008)'
_computing_structure_refinement 'SHELXL97 (Sheldrick, 2008)'
_computing_structure_solution 'SHELXS97 (Sheldrick, 2008)'
_diffrn_ambient_temperature 296(2)
_diffrn_measured_fraction_theta_full 0.995
_diffrn_measured_fraction_theta_max 0.995
_diffrn_measurement_device_type 'Bruker APEXII CCD'
_diffrn_measurement_method '\f and \w scans'
_diffrn_radiation_monochromator graphite
_diffrn_radiation_source 'sealed tube'
_diffrn_radiation_type MoK\a
_diffrn_radiation_wavelength 0.71073
_diffrn_reflns_av_R_equivalents 0.0710
_diffrn_reflns_av_sigmaI/netI 0.0622
_diffrn_reflns_limit_h_max 39
_diffrn_reflns_limit_h_min -38
_diffrn_reflns_limit_k_max 8
_diffrn_reflns_limit_k_min -9
_diffrn_reflns_limit_l_max 19
_diffrn_reflns_limit_l_min -19
_diffrn_reflns_number 24367
_diffrn_reflns_theta_full 28.29
_diffrn_reflns_theta_max 28.29
_diffrn_reflns_theta_min 1.38
_exptl_absorpt_coefficient_mu 0.794
_exptl_absorpt_correction_T_max 0.8835
_exptl_absorpt_correction_T_min 0.8703
_exptl_absorpt_correction_type multi-scan
_exptl_absorpt_process_details '(SADABS; Sheldrick, 1996)'
_exptl_crystal_colour green
_exptl_crystal_density_diffrn 1.549
_exptl_crystal_density_method 'not measured'
_exptl_crystal_description block
_exptl_crystal_F_000 1444
_exptl_crystal_size_max 0.18
_exptl_crystal_size_mid 0.16
_exptl_crystal_size_min 0.16
_refine_diff_density_max 0.308
_refine_diff_density_min -0.282
_refine_ls_extinction_method none
_refine_ls_goodness_of_fit_ref 0.998
_refine_ls_hydrogen_treatment mixed
_refine_ls_matrix_type full
_refine_ls_number_parameters 234
_refine_ls_number_reflns 3705
_refine_ls_number_restraints 0
_refine_ls_restrained_S_all 0.998
_refine_ls_R_factor_all 0.0878
_refine_ls_R_factor_gt 0.0448
_refine_ls_shift/su_max 0.000
_refine_ls_shift/su_mean 0.000
_refine_ls_structure_factor_coef Fsqd
_refine_ls_weighting_details 'calc w=1/[\s^2^(Fo^2^)+(0.0323P)^2^+3.3539P] where P=(Fo^2^+2Fc^2^)/3'
_refine_ls_weighting_scheme calc
_refine_ls_wR_factor_gt 0.0812
_refine_ls_wR_factor_ref 0.0945
_reflns_number_gt 2462
_reflns_number_total 3705
_reflns_threshold_expression I>2sigma(I)
_cod_data_source_file aa2070.cif
_cod_data_source_block I
_cod_original_sg_symbol_H-M 'C 2/c'
_cod_database_code 2236057
_cod_database_fobs_code 2236057

loop_
_symmetry_equiv_pos_as_xyz
'x, y, z'
'x, -y, z+1/2'
'x+1/2, y+1/2, z'
'x+1/2, -y+1/2, z+1/2'
'-x, -y, -z'
'-x, y, -z-1/2'
'-x+1/2, -y+1/2, -z'
'-x+1/2, y+1/2, -z-1/2'

loop_
_atom_site_type_symbol
_atom_site_label
_atom_site_fract_x
_atom_site_fract_y
_atom_site_fract_z
_atom_site_U_iso_or_equiv
_atom_site_adp_type
_atom_site_calc_flag
_atom_site_refinement_flags
_atom_site_occupancy
_atom_site_symmetry_multiplicity
Cu Cu1 0.5000 0.15958(7) 0.7500 0.02730(14) Uani d S 1 2
O O1 0.43940(5) 0.1123(3) 0.69567(11) 0.0339(5) Uani d . 1 1
O O2 0.43602(6) -0.1766(3) 0.76371(12) 0.0404(5) Uani d . 1 1
O O3 0.14263(6) 0.0207(3) 0.50325(12) 0.0388(5) Uani d . 1 1
O O4 0.5000 0.5226(5) 0.7500 0.0458(8) Uani d S 1 2
O O5 0.11363(10) 0.3690(4) 0.58013(19) 0.0586(7) Uani d . 1 1
N N1 0.15983(7) -0.2657(4) 0.57653(15) 0.0298(5) Uani d . 1 1
N N2 0.02186(6) -0.2919(3) 0.62447(13) 0.0248(5) Uani d . 1 1
C C1 0.41869(8) -0.0433(4) 0.71535(16) 0.0286(6) Uani d . 1 1
C C2 0.36998(8) -0.0565(4) 0.67842(16) 0.0278(6) Uani d . 1 1
C C3 0.34545(8) -0.2230(4) 0.69110(17) 0.0315(6) Uani d . 1 1
H H3 0.3597 -0.3288 0.7207 0.038 Uiso calc R 1 1
C C4 0.29901(8) -0.2372(4) 0.66017(16) 0.0277(6) Uani d . 1 1
C C5 0.27238(8) -0.4042(4) 0.67428(18) 0.0348(7) Uani d . 1 1
H H5 0.2857 -0.5120 0.7037 0.042 Uiso calc R 1 1
C C6 0.22799(8) -0.4089(4) 0.64557(17) 0.0337(6) Uani d . 1 1
H H6 0.2111 -0.5201 0.6555 0.040 Uiso calc R 1 1
C C7 0.20668(8) -0.2475(4) 0.60056(16) 0.0274(6) Uani d . 1 1
C C8 0.23130(8) -0.0832(4) 0.58502(16) 0.0286(6) Uani d . 1 1
H H8 0.2174 0.0225 0.5550 0.034 Uiso calc R 1 1
C C9 0.27774(8) -0.0746(4) 0.61459(16) 0.0269(6) Uani d . 1 1
C C10 0.30397(8) 0.0933(4) 0.60178(18) 0.0337(7) Uani d . 1 1
H H10 0.2906 0.2001 0.5716 0.040 Uiso calc R 1 1
C C11 0.34869(8) 0.1023(4) 0.63273(17) 0.0336(7) Uani d . 1 1
H H11 0.3652 0.2148 0.6234 0.040 Uiso calc R 1 1
C C12 0.13114(8) -0.1337(4) 0.53628(16) 0.0268(6) Uani d . 1 1
C C13 0.08218(8) -0.1870(4) 0.53737(16) 0.0247(5) Uani d . 1 1
C C14 0.05252(8) -0.1765(4) 0.45994(16) 0.0295(6) Uani d . 1 1
H H14 0.0624 -0.1341 0.4053 0.035 Uiso calc R 1 1
C C15 0.00809(9) -0.2305(4) 0.46597(17) 0.0329(7) Uani d . 1 1
H H15 -0.0123 -0.2295 0.4147 0.040 Uiso calc R 1 1
C C16 -0.00604(8) -0.2859(4) 0.54859(16) 0.0292(6) Uani d . 1 1
H H16 -0.0362 -0.3207 0.5518 0.035 Uiso calc R 1 1
C C17 0.06539(8) -0.2429(4) 0.61731(16) 0.0262(6) Uani d . 1 1
H H17 0.0852 -0.2471 0.6692 0.031 Uiso calc R 1 1
H H1 0.1478(10) -0.368(5) 0.588(2) 0.055(11) Uiso d . 1 1
H H4 0.4757(10) 0.599(6) 0.754(3) 0.083(13) Uiso d . 1 1
H H51 0.1036(13) 0.338(6) 0.623(2) 0.072(14) Uiso d . 1 1
H H52 0.1223(14) 0.273(7) 0.561(3) 0.088(17) Uiso d . 1 1

loop_
_atom_site_aniso_label
_atom_site_aniso_U_11
_atom_site_aniso_U_22
_atom_site_aniso_U_33
_atom_site_aniso_U_12
_atom_site_aniso_U_13
_atom_site_aniso_U_23
Cu1 0.0144(2) 0.0424(3) 0.0249(2) 0.000 0.00091(16) 0.000
O1 0.0186(8) 0.0527(14) 0.0301(9) -0.0109(9) 0.0001(7) 0.0015(9)
O2 0.0268(9) 0.0467(14) 0.0464(11) 0.0048(10) -0.0051(8) 0.0007(10)
O3 0.0274(10) 0.0329(12) 0.0565(12) -0.0030(9) 0.0062(9) 0.0119(10)
O4 0.052(2) 0.032(2) 0.0547(19) 0.000 0.0111(16) 0.000
O5 0.0766(18) 0.0398(17) 0.0638(17) -0.0107(13) 0.0319(14) -0.0065(13)
N1 0.0185(11) 0.0281(14) 0.0426(13) -0.0052(11) 0.0013(9) 0.0033(11)
N2 0.0186(10) 0.0288(14) 0.0269(10) 0.0003(9) 0.0015(8) -0.0006(9)
C1 0.0190(12) 0.0431(19) 0.0237(12) -0.0003(13) 0.0028(10) -0.0078(12)
C2 0.0188(12) 0.0366(17) 0.0281(13) -0.0046(12) 0.0028(10) -0.0042(12)
C3 0.0233(13) 0.0352(18) 0.0356(14) 0.0019(12) 0.0003(11) 0.0004(12)
C4 0.0219(12) 0.0310(16) 0.0299(13) -0.0020(12) 0.0001(10) -0.0020(11)
C5 0.0260(14) 0.0308(17) 0.0467(16) -0.0020(12) -0.0024(12) 0.0081(13)
C6 0.0278(14) 0.0278(16) 0.0450(15) -0.0059(12) -0.0003(12) 0.0078(13)
C7 0.0177(12) 0.0326(16) 0.0317(13) -0.0017(12) 0.0021(10) -0.0005(12)
C8 0.0220(12) 0.0290(16) 0.0343(13) -0.0011(12) -0.0003(10) 0.0041(12)
C9 0.0228(12) 0.0299(16) 0.0278(12) -0.0038(11) 0.0012(10) -0.0008(11)
C10 0.0256(13) 0.0307(17) 0.0437(15) -0.0045(12) -0.0031(11) 0.0074(12)
C11 0.0256(13) 0.0376(19) 0.0372(14) -0.0094(12) 0.0001(11) 0.0040(12)
C12 0.0205(12) 0.0313(17) 0.0289(12) -0.0009(12) 0.0040(10) -0.0020(12)
C13 0.0204(12) 0.0205(15) 0.0332(13) 0.0012(11) 0.0031(10) -0.0024(11)
C14 0.0276(13) 0.0322(17) 0.0286(12) -0.0012(13) 0.0024(10) 0.0016(12)
C15 0.0281(14) 0.0411(18) 0.0281(13) -0.0006(12) -0.0061(11) 0.0007(12)
C16 0.0188(12) 0.0349(18) 0.0336(13) -0.0014(11) 0.0003(10) -0.0013(11)
C17 0.0187(12) 0.0330(16) 0.0265(12) 0.0013(11) -0.0007(10) -0.0003(11)

loop_
_atom_type_symbol
_atom_type_description
_atom_type_scat_dispersion_real
_atom_type_scat_dispersion_imag
_atom_type_scat_source
C C 0.0033 0.0016 'International Tables Vol C Tables 4.2.6.8 and 6.1.1.4'
H H 0.0000 0.0000 'International Tables Vol C Tables 4.2.6.8 and 6.1.1.4'
N N 0.0061 0.0033 'International Tables Vol C Tables 4.2.6.8 and 6.1.1.4'
O O 0.0106 0.0060 'International Tables Vol C Tables 4.2.6.8 and 6.1.1.4'
Cu Cu 0.3201 1.2651 'International Tables Vol C Tables 4.2.6.8 and 6.1.1.4'

loop_
_geom_angle_atom_site_label_1
_geom_angle_atom_site_label_2
_geom_angle_atom_site_label_3
_geom_angle_site_symmetry_1
_geom_angle_site_symmetry_3
_geom_angle
O1 Cu1 O1 . 6_657 160.69(12)
O1 Cu1 N2 . 8_557 93.07(7)
O1 Cu1 N2 6_657 8_557 90.06(7)
O1 Cu1 N2 . 3 90.06(7)
O1 Cu1 N2 6_657 3 93.07(7)
N2 Cu1 N2 8_557 3 161.31(12)
C1 O1 Cu1 . . 119.48(17)
H51 O5 H52 . . 104(4)
C12 N1 C7 . . 128.7(2)
C12 N1 H1 . . 114(2)
C7 N1 H1 . . 118(2)
C16 N2 C17 . . 117.1(2)
C16 N2 Cu1 . 3_445 123.25(15)
C17 N2 Cu1 . 3_445 119.30(15)
O2 C1 O1 . . 124.2(2)
O2 C1 C2 . . 120.2(2)
O1 C1 C2 . . 115.6(2)
C3 C2 C11 . . 119.3(2)
C3 C2 C1 . . 120.2(2)
C11 C2 C1 . . 120.5(2)
C2 C3 C4 . . 121.5(3)
C2 C3 H3 . . 119.2
C4 C3 H3 . . 119.2
C5 C4 C3 . . 123.1(2)
C5 C4 C9 . . 118.3(2)
C3 C4 C9 . . 118.7(2)
C6 C5 C4 . . 120.9(3)
C6 C5 H5 . . 119.6
C4 C5 H5 . . 119.6
C5 C6 C7 . . 121.0(3)
C5 C6 H6 . . 119.5
C7 C6 H6 . . 119.5
C8 C7 N1 . . 123.8(2)
C8 C7 C6 . . 120.0(2)
N1 C7 C6 . . 116.2(2)
C7 C8 C9 . . 120.1(2)
C7 C8 H8 . . 120.0
C9 C8 H8 . . 120.0
C8 C9 C10 . . 121.8(2)
C8 C9 C4 . . 119.8(2)
C10 C9 C4 . . 118.4(2)
C11 C10 C9 . . 121.4(3)
C11 C10 H10 . . 119.3
C9 C10 H10 . . 119.3
C10 C11 C2 . . 120.7(3)
C10 C11 H11 . . 119.6
C2 C11 H11 . . 119.6
O3 C12 N1 . . 124.8(2)
O3 C12 C13 . . 121.1(2)
N1 C12 C13 . . 114.1(2)
C17 C13 C14 . . 118.5(2)
C17 C13 C12 . . 119.8(2)
C14 C13 C12 . . 121.7(2)
C15 C14 C13 . . 118.4(2)
C15 C14 H14 . . 120.8
C13 C14 H14 . . 120.8
C14 C15 C16 . . 119.5(2)
C14 C15 H15 . . 120.2
C16 C15 H15 . . 120.2
N2 C16 C15 . . 122.8(2)
N2 C16 H16 . . 118.6
C15 C16 H16 . . 118.6
N2 C17 C13 . . 123.6(2)
N2 C17 H17 . . 118.2
C13 C17 H17 . . 118.2

loop_
_geom_bond_atom_site_label_1
_geom_bond_atom_site_label_2
_geom_bond_site_symmetry_2
_geom_bond_distance
Cu1 O1 . 1.9337(16)
Cu1 O1 6_657 1.9337(16)
Cu1 N2 8_557 2.0476(19)
Cu1 N2 3 2.0476(19)
O1 C1 . 1.277(3)
O2 C1 . 1.246(3)
O3 C12 . 1.227(3)
O4 H4 . 0.90(3)
O5 H51 . 0.75(4)
O5 H52 . 0.77(4)
N1 C12 . 1.347(3)
N1 C7 . 1.410(3)
N1 H1 . 0.81(3)
N2 C16 . 1.341(3)
N2 C17 . 1.345(3)
N2 Cu1 3_445 2.0476(19)
C1 C2 . 1.503(3)
C2 C3 . 1.374(4)
C2 C11 . 1.405(4)
C3 C4 . 1.417(3)
C3 H3 . 0.9300
C4 C5 . 1.416(4)
C4 C9 . 1.424(4)
C5 C6 . 1.349(3)
C5 H5 . 0.9300
C6 C7 . 1.414(4)
C6 H6 . 0.9300
C7 C8 . 1.372(4)
C8 C9 . 1.410(3)
C8 H8 . 0.9300
C9 C10 . 1.410(4)
C10 C11 . 1.367(3)
C10 H10 . 0.9300
C11 H11 . 0.9300
C12 C13 . 1.497(3)
C13 C17 . 1.377(3)
C13 C14 . 1.389(3)
C14 C15 . 1.377(3)
C14 H14 . 0.9300
C15 C16 . 1.380(3)
C15 H15 . 0.9300
C16 H16 . 0.9300
C17 H17 . 0.9300

loop_
_geom_hbond_atom_site_label_D
_geom_hbond_atom_site_label_H
_geom_hbond_atom_site_label_A
_geom_hbond_site_symmetry_A
_geom_hbond_distance_DH
_geom_hbond_distance_HA
_geom_hbond_distance_DA
_geom_hbond_angle_DHA
N1 H1 O5 1_545 0.81(3) 2.07(3) 2.857(4) 164(3)
O5 H51 O2 8_557 0.75(4) 2.13(4) 2.861(3) 164(4)
O5 H52 O3 . 0.77(4) 2.04(4) 2.811(4) 177(5)
O4 H4 O2 1_565 0.90(3) 1.95(3) 2.820(3) 163(3)
